data_7132287
loop_
_publ_author_name
'Bhowmik, arup'
'Naskar, Koushik'
'Roy, Shantonu'
'Karmakar, Sudip'
'Sarkar, Writhabrata'
'Mondal, Imtiaj'
'Sana, Arindam'
'Deb, Indubhusan'

_publ_section_title
;
 A Condition-Tuned Unorthodox Approach to Indole-3-Carboxylic Acids and
 Anthranilic Acids via Carbon Atom Translocation
;
_journal_name_full 'Chemical Communications'
_journal_paper_doi 10.1039/D3CC04443B
_journal_year 2023
_chemical_formula_moiety 'C17 H20 N2 O2'
_chemical_formula_sum 'C17 H20 N2 O2'
_chemical_formula_weight 284.35
_space_group_crystal_system triclinic
_space_group_IT_number 2
_space_group_name_Hall '-P 1'
_space_group_name_H-M_alt 'P -1'
_atom_sites_solution_hydrogens geom
_atom_sites_solution_primary dual
_audit_creation_date 2022-09-16
_audit_creation_method
;
Olex2 1.3
(compiled 2020.11.12 svn.r5f609507 for OlexSys, GUI svn.r6408)
;
_audit_update_record
;
2022-10-19 deposited with the CCDC.	2023-10-26 downloaded from the CCDC.
;
_cell_angle_alpha 81.9570(10)
_cell_angle_beta 78.9680(10)
_cell_angle_gamma 70.0130(10)
_cell_formula_units_Z 4
_cell_length_a 10.1881(4)
_cell_length_b 11.1979(4)
_cell_length_c 13.8192(5)
_cell_measurement_reflns_used 9805
_cell_measurement_temperature 100.0
_cell_measurement_theta_max 65.014
_cell_measurement_theta_min 6.109
_cell_volume 1449.48(9)
_computing_cell_refinement 'Bruker SAINT V8.38A (Bruker AXS)'
_computing_data_collection 'Bruker APEX3 ver.2018.7-2(Bruker AXS)'
_computing_data_reduction 'Bruker SAINT V8.38A (Bruker AXS)'
_computing_molecular_graphics 'Bruker ShelXLe(Huebschle et all. 2011)'
_computing_publication_material 'Bruker ShelXLe(Huebschle et all. 2011)'
_computing_structure_refinement 'SHELXL-2018/3 (Sheldrick 2018)'
_computing_structure_solution 'SHELXT 2018/2(Sheldrick 2014)'
_diffrn_ambient_temperature 100.0
_diffrn_detector 'CPAD area detector'
_diffrn_detector_area_resol_mean 7.407
_diffrn_detector_type 'Bruker Photon III'
_diffrn_measured_fraction_theta_full 0.957
_diffrn_measured_fraction_theta_max 0.957
_diffrn_measurement_device 'four-circle diffractometer'
_diffrn_measurement_device_type 'Bruker APEX3_IMuS Diamond_Photon III'
_diffrn_measurement_method '\w and \f scans'
_diffrn_radiation_collimation '0.5 mm double-pinhole'
_diffrn_radiation_monochromator 'mirror optics'
_diffrn_radiation_probe x-ray
_diffrn_radiation_type 'Cu K\a'
_diffrn_radiation_wavelength 1.54178
_diffrn_reflns_av_R_equivalents 0.0616
_diffrn_reflns_av_unetI/netI 0.0351
_diffrn_reflns_Laue_measured_fraction_full 0.957
_diffrn_reflns_Laue_measured_fraction_max 0.957
_diffrn_reflns_limit_h_max 11
_diffrn_reflns_limit_h_min -11
_diffrn_reflns_limit_k_max 13
_diffrn_reflns_limit_k_min -13
_diffrn_reflns_limit_l_max 16
_diffrn_reflns_limit_l_min -16
_diffrn_reflns_number 49799
_diffrn_reflns_point_group_measured_fraction_full 0.957
_diffrn_reflns_point_group_measured_fraction_max 0.957
_diffrn_reflns_theta_full 65.009
_diffrn_reflns_theta_max 65.009
_diffrn_reflns_theta_min 6.109
_diffrn_source 'microfocus sealed X-ray tube'
_diffrn_source_current 1.2
_diffrn_source_power 0.06
_diffrn_source_type 'Incoatec I\ms Diamond'
_diffrn_source_voltage 50.0
_diffrn_standards_number 0
_exptl_absorpt_coefficient_mu 0.689
_exptl_absorpt_correction_T_max 0.7526
_exptl_absorpt_correction_T_min 0.5235
_exptl_absorpt_correction_type multi-scan
_exptl_absorpt_process_details
'SADABS-2016/2 (Bruker,2016/2) was used for absorption correction. wR2(int) was 0.1350 before and 0.0903 after correction. The Ratio of minimum to maximum transmission is 0.6956. The \l/2 correction factor is Not present.'
_exptl_crystal_colour colourless
_exptl_crystal_colour_lustre clear
_exptl_crystal_colour_modifier light
_exptl_crystal_colour_primary colourless
_exptl_crystal_density_diffrn 1.303
_exptl_crystal_description BLOCK
_exptl_crystal_F_000 608
_exptl_crystal_size_max 0.65
_exptl_crystal_size_mid 0.405
_exptl_crystal_size_min 0.25
_refine_diff_density_max 0.267
_refine_diff_density_min -0.248
_refine_diff_density_rms 0.062
_refine_ls_extinction_coef 0.109(6)
_refine_ls_extinction_expression Fc^*^=kFc[1+0.001xFc^2^\l^3^/sin(2\q)]^-1/4^
_refine_ls_extinction_method 'SHELXL-2018/3 (Sheldrick 2018)'
_refine_ls_goodness_of_fit_ref 1.101
_refine_ls_hydrogen_treatment constr
_refine_ls_matrix_type full
_refine_ls_number_parameters 382
_refine_ls_number_reflns 4716
_refine_ls_number_restraints 0
_refine_ls_restrained_S_all 1.101
_refine_ls_R_factor_all 0.0493
_refine_ls_R_factor_gt 0.0490
_refine_ls_shift/su_max 0.000
_refine_ls_shift/su_mean 0.000
_refine_ls_structure_factor_coef Fsqd
_refine_ls_weighting_details 'w=1/[\s^2^(Fo^2^)+(0.0755P)^2^+0.5229P] where P=(Fo^2^+2Fc^2^)/3'
_refine_ls_weighting_scheme calc
_refine_ls_wR_factor_gt 0.1308
_refine_ls_wR_factor_ref 0.1312
_reflns_Friedel_coverage 0.000
_reflns_number_gt 4644
_reflns_number_total 4716
_reflns_threshold_expression 'I > 2\s(I)'
_cod_data_source_file d3cc04443b2.cif
_cod_data_source_block ab_05_814_2_0m_a
_cod_depositor_comments
;

2024-11-09
Z value and formula fixed to values more according to usual
chemical conventions.                 miguel
;
_cod_original_formula_sum 'C34 H40 N4 O4'
_cod_original_formula_weight 568.70
_cod_original_formula_moiety '2(C17 H20 N2 O2)'
_cod_original_formula_units_Z 2
_cod_database_code 7132287
_shelx_shelxl_version_number 2018/3
_shelx_space_group_comment
;
The symmetry employed for this shelxl refinement is uniquely defined
by the following loop, which should always be used as a source of
symmetry information in preference to the above space-group names.
They are only intended as comments.
;
_shelx_estimated_absorpt_t_max 0.847
_shelx_estimated_absorpt_t_min 0.663
_olex2_refinement_description
;
1. Fixed Uiso
 At 1.2 times of:
  All C(H) groups, All C(H,H) groups, All N(H) groups
 At 1.5 times of:
  All C(H,H,H) groups
2.a Ternary CH refined with riding coordinates:
 C30(H30), C10(H10), C13(H13), C16(H16), C27(H27), C33(H33)
2.b Secondary CH2 refined with riding coordinates:
 C11(H11A,H11B), C31(H31A,H31B), C14(H14A,H14B), C15(H15A,H15B), C28(H28A,
 H28B), C12(H12A,H12B), C29(H29A,H29B), C32(H32A,H32B)
2.c Aromatic/amide H refined with riding coordinates:
 N1(H1), N3(H3), C1(H1A), C7(H7), C6(H6), C19(H19), C22(H22), C25(H25), C4(H4),
  C5(H5), C21(H21), C20(H20)
2.d Idealised Me refined as rotating group:
 C17(H17A,H17B,H17C), C34(H34A,H34B,H34C)
;
_olex2_submission_special_instructions 'No special instructions were received'

loop_
_space_group_symop_operation_xyz
'x, y, z'
'-x, -y, -z'

loop_
_atom_site_label
_atom_site_type_symbol
_atom_site_fract_x
_atom_site_fract_y
_atom_site_fract_z
_atom_site_U_iso_or_equiv
_atom_site_adp_type
_atom_site_occupancy
_atom_site_site_symmetry_order
_atom_site_calc_flag
_atom_site_refinement_flags_posn
_atom_site_refinement_flags_adp
_atom_site_refinement_flags_occupancy
_atom_site_disorder_assembly
_atom_site_disorder_group
O2 O 1.10103(11) 0.24619(9) 0.21357(7) 0.0229(3) Uani 1 1 d . . . . .
O4 O 0.58320(13) 0.74993(10) 0.37481(8) 0.0323(3) Uani 1 1 d . . . . .
O3 O 0.63148(12) 0.60032(10) 0.50296(8) 0.0291(3) Uani 1 1 d . . . . .
O1 O 1.12024(12) 0.08652(10) 0.12135(8) 0.0290(3) Uani 1 1 d . . . . .
N1 N 0.83579(13) 0.49513(12) 0.04009(9) 0.0234(3) Uani 1 1 d . . . . .
H1 H 0.786010 0.576466 0.042647 0.028 Uiso 1 1 calc R U . . .
N3 N 0.28031(14) 0.98548(12) 0.56143(9) 0.0258(3) Uani 1 1 d . . . . .
H3 H 0.218332 1.061733 0.552615 0.031 Uiso 1 1 calc R U . . .
N2 N 1.05844(14) 0.21183(12) 0.49508(9) 0.0246(3) Uani 1 1 d . . . . .
N4 N 0.63165(14) 0.73389(12) 0.09619(9) 0.0255(3) Uani 1 1 d . . . . .
C9 C 1.07287(16) 0.19850(14) 0.13756(11) 0.0226(3) Uani 1 1 d . . . . .
C2 C 0.98109(16) 0.30028(14) 0.08029(11) 0.0221(3) Uani 1 1 d . . . . .
C1 C 0.91809(16) 0.42350(14) 0.10671(11) 0.0227(3) Uani 1 1 d . . . . .
H1A H 0.930762 0.453939 0.163917 0.027 Uiso 1 1 calc R U . . .
C3 C 0.93206(15) 0.29489(14) -0.00934(10) 0.0214(3) Uani 1 1 d . . . . .
C24 C 0.45550(16) 0.80243(14) 0.52826(11) 0.0236(3) Uani 1 1 d . . . . .
C30 C 0.67042(16) 0.82060(14) 0.14932(11) 0.0249(3) Uani 1 1 d . . . . .
H30 H 0.727943 0.866924 0.102506 0.030 Uiso 1 1 calc R U . . .
C18 C 0.29740(16) 0.91438(14) 0.65127(11) 0.0237(3) Uani 1 1 d . . . . .
C10 C 1.17055(16) 0.15629(13) 0.28943(11) 0.0228(3) Uani 1 1 d . . . . .
H10 H 1.252438 0.087430 0.257485 0.027 Uiso 1 1 calc R U . . .
C11 C 1.06654(16) 0.09753(13) 0.35558(11) 0.0232(3) Uani 1 1 d . . . . .
H11A H 1.120225 0.016280 0.389080 0.028 Uiso 1 1 calc R U . . .
H11B H 1.008899 0.077809 0.313846 0.028 Uiso 1 1 calc R U . . .
C8 C 0.84285(15) 0.41903(14) -0.03310(11) 0.0225(3) Uani 1 1 d . . . . .
C31 C 0.52720(16) 0.91528(14) 0.19299(12) 0.0258(4) Uani 1 1 d . . . . .
H31A H 0.498011 0.992364 0.147043 0.031 Uiso 1 1 calc R U . . .
H31B H 0.533001 0.941233 0.257230 0.031 Uiso 1 1 calc R U . . .
C7 C 0.77880(16) 0.45100(15) -0.11807(11) 0.0265(4) Uani 1 1 d . . . . .
H7 H 0.721989 0.535801 -0.134494 0.032 Uiso 1 1 calc R U . . .
C23 C 0.40717(15) 0.79785(14) 0.63343(11) 0.0227(3) Uani 1 1 d . . . . .
C14 C 0.97924(16) 0.39927(14) 0.38596(11) 0.0247(4) Uani 1 1 d . . . . .
H14A H 1.004593 0.432894 0.317355 0.030 Uiso 1 1 calc R U . . .
H14B H 0.932074 0.471650 0.427764 0.030 Uiso 1 1 calc R U . . .
C15 C 0.88280(16) 0.31723(14) 0.38944(11) 0.0238(3) Uani 1 1 d . . . . .
H15A H 0.865382 0.312047 0.322324 0.029 Uiso 1 1 calc R U . . .
H15B H 0.790992 0.352743 0.432044 0.029 Uiso 1 1 calc R U . . .
C26 C 0.56472(15) 0.70528(14) 0.47093(11) 0.0234(3) Uani 1 1 d . . . . .
C6 C 0.80175(17) 0.35364(16) -0.17735(11) 0.0286(4) Uani 1 1 d . . . . .
H6 H 0.760939 0.372200 -0.236280 0.034 Uiso 1 1 calc R U . . .
C19 C 0.22459(17) 0.94247(15) 0.74598(12) 0.0268(4) Uani 1 1 d . . . . .
H19 H 0.150360 1.020728 0.756789 0.032 Uiso 1 1 calc R U . . .
C22 C 0.44415(16) 0.70769(15) 0.71327(12) 0.0262(4) Uani 1 1 d . . . . .
H22 H 0.517207 0.628581 0.703103 0.031 Uiso 1 1 calc R U . . .
C13 C 1.11117(16) 0.30625(14) 0.42665(11) 0.0248(4) Uani 1 1 d . . . . .
H13 H 1.151990 0.352447 0.463405 0.030 Uiso 1 1 calc R U . . .
C25 C 0.37507(17) 0.91799(14) 0.48917(11) 0.0260(4) Uani 1 1 d . . . . .
H25 H 0.384455 0.946730 0.420979 0.031 Uiso 1 1 calc R U . . .
C28 C 0.58353(17) 0.61328(14) 0.25221(12) 0.0276(4) Uani 1 1 d . . . . .
H28A H 0.507821 0.595754 0.302742 0.033 Uiso 1 1 calc R U . . .
H28B H 0.642960 0.531863 0.224136 0.033 Uiso 1 1 calc R U . . .
C16 C 0.96810(16) 0.18466(14) 0.43371(11) 0.0234(3) Uani 1 1 d . . . . .
H16 H 0.902813 0.142114 0.475915 0.028 Uiso 1 1 calc R U . . .
C27 C 0.67425(17) 0.66280(14) 0.30195(11) 0.0271(4) Uani 1 1 d . . . . .
H27 H 0.742582 0.589514 0.335527 0.032 Uiso 1 1 calc R U . . .
C12 C 1.22430(16) 0.23311(14) 0.34649(11) 0.0251(3) Uani 1 1 d . . . . .
H12A H 1.259492 0.294507 0.299297 0.030 Uiso 1 1 calc R U . . .
H12B H 1.304873 0.174360 0.377738 0.030 Uiso 1 1 calc R U . . .
C4 C 0.95053(16) 0.19724(14) -0.06975(11) 0.0240(3) Uani 1 1 d . . . . .
H4 H 1.007390 0.112195 -0.054095 0.029 Uiso 1 1 calc R U . . .
C5 C 0.88405(16) 0.22809(15) -0.15217(11) 0.0271(4) Uani 1 1 d . . . . .
H5 H 0.894181 0.162826 -0.192879 0.033 Uiso 1 1 calc R U . . .
C29 C 0.75491(16) 0.73797(14) 0.22867(12) 0.0260(4) Uani 1 1 d . . . . .
H29A H 0.842818 0.677504 0.196062 0.031 Uiso 1 1 calc R U . . .
H29B H 0.782227 0.793333 0.265437 0.031 Uiso 1 1 calc R U . . .
C32 C 0.42277(16) 0.83877(14) 0.20628(12) 0.0272(4) Uani 1 1 d . . . . .
H32A H 0.380155 0.830395 0.276498 0.033 Uiso 1 1 calc R U . . .
H32B H 0.346364 0.880380 0.165893 0.033 Uiso 1 1 calc R U . . .
C33 C 0.51636(16) 0.70707(14) 0.16994(12) 0.0270(4) Uani 1 1 d . . . . .
H33 H 0.460538 0.669967 0.137992 0.032 Uiso 1 1 calc R U . . .
C17 C 0.97438(19) 0.26684(16) 0.58675(12) 0.0327(4) Uani 1 1 d . . . . .
H17A H 1.034241 0.291310 0.622598 0.049 Uiso 1 1 calc R U . . .
H17B H 0.937215 0.203585 0.628246 0.049 Uiso 1 1 calc R U . . .
H17C H 0.895619 0.342295 0.570529 0.049 Uiso 1 1 calc R U . . .
C21 C 0.37257(18) 0.73602(16) 0.80665(12) 0.0303(4) Uani 1 1 d . . . . .
H21 H 0.396908 0.675405 0.861139 0.036 Uiso 1 1 calc R U . . .
C20 C 0.26398(17) 0.85288(16) 0.82332(12) 0.0298(4) Uani 1 1 d . . . . .
H20 H 0.217320 0.870104 0.888751 0.036 Uiso 1 1 calc R U . . .
C34 C 0.58028(19) 0.79684(17) 0.00336(12) 0.0363(4) Uani 1 1 d . . . . .
H34A H 0.495462 0.870471 0.018062 0.054 Uiso 1 1 calc R U . . .
H34B H 0.557303 0.736487 -0.029974 0.054 Uiso 1 1 calc R U . . .
H34C H 0.653890 0.825472 -0.039783 0.054 Uiso 1 1 calc R U . . .

loop_
_atom_site_aniso_label
_atom_site_aniso_U_11
_atom_site_aniso_U_22
_atom_site_aniso_U_33
_atom_site_aniso_U_23
_atom_site_aniso_U_13
_atom_site_aniso_U_12
O2 0.0306(6) 0.0173(5) 0.0212(5) -0.0059(4) -0.0112(4) -0.0026(4)
O4 0.0428(7) 0.0201(5) 0.0245(6) -0.0075(4) -0.0078(5) 0.0057(5)
O3 0.0318(6) 0.0192(6) 0.0315(6) -0.0037(4) -0.0097(5) 0.0010(4)
O1 0.0387(6) 0.0169(6) 0.0292(6) -0.0097(4) -0.0116(5) 0.0000(5)
N1 0.0294(7) 0.0161(6) 0.0235(6) -0.0067(5) -0.0089(5) -0.0013(5)
N3 0.0299(7) 0.0174(6) 0.0284(7) -0.0083(5) -0.0109(5) 0.0005(5)
N2 0.0326(7) 0.0198(6) 0.0219(6) -0.0077(5) -0.0117(5) -0.0029(5)
N4 0.0288(7) 0.0214(7) 0.0258(7) -0.0069(5) -0.0106(5) -0.0020(5)
C9 0.0272(7) 0.0197(7) 0.0207(7) -0.0080(6) -0.0049(6) -0.0043(6)
C2 0.0278(8) 0.0186(7) 0.0204(7) -0.0060(5) -0.0061(6) -0.0053(6)
C1 0.0285(8) 0.0206(7) 0.0199(7) -0.0069(6) -0.0075(6) -0.0049(6)
C3 0.0243(7) 0.0208(7) 0.0198(7) -0.0065(6) -0.0042(6) -0.0060(6)
C24 0.0262(8) 0.0201(7) 0.0262(8) -0.0075(6) -0.0101(6) -0.0043(6)
C30 0.0284(8) 0.0168(7) 0.0301(8) -0.0054(6) -0.0077(6) -0.0048(6)
C18 0.0260(7) 0.0206(7) 0.0292(8) -0.0075(6) -0.0107(6) -0.0079(6)
C10 0.0272(7) 0.0161(7) 0.0236(7) -0.0056(6) -0.0114(6) 0.0006(6)
C11 0.0316(8) 0.0157(7) 0.0244(7) -0.0062(6) -0.0131(6) -0.0038(6)
C8 0.0256(7) 0.0211(7) 0.0221(7) -0.0073(6) -0.0048(6) -0.0065(6)
C31 0.0289(8) 0.0167(7) 0.0301(8) -0.0047(6) -0.0108(6) -0.0006(6)
C7 0.0278(8) 0.0266(8) 0.0245(8) -0.0047(6) -0.0079(6) -0.0050(6)
C23 0.0243(7) 0.0199(7) 0.0280(8) -0.0075(6) -0.0098(6) -0.0072(6)
C14 0.0324(8) 0.0157(7) 0.0267(8) -0.0082(6) -0.0127(6) -0.0016(6)
C15 0.0254(8) 0.0212(8) 0.0244(7) -0.0075(6) -0.0099(6) -0.0014(6)
C26 0.0258(8) 0.0200(8) 0.0262(8) -0.0057(6) -0.0110(6) -0.0044(6)
C6 0.0288(8) 0.0366(9) 0.0231(8) -0.0077(6) -0.0074(6) -0.0101(7)
C19 0.0289(8) 0.0235(8) 0.0322(8) -0.0114(6) -0.0075(6) -0.0087(6)
C22 0.0283(8) 0.0217(8) 0.0323(8) -0.0039(6) -0.0115(6) -0.0087(6)
C13 0.0325(8) 0.0176(7) 0.0279(8) -0.0075(6) -0.0146(6) -0.0051(6)
C25 0.0325(8) 0.0224(8) 0.0231(8) -0.0067(6) -0.0103(6) -0.0039(6)
C28 0.0311(8) 0.0166(7) 0.0332(8) -0.0088(6) -0.0012(7) -0.0046(6)
C16 0.0290(8) 0.0203(7) 0.0228(7) -0.0052(6) -0.0100(6) -0.0059(6)
C27 0.0326(8) 0.0168(7) 0.0259(8) -0.0086(6) -0.0071(6) 0.0036(6)
C12 0.0264(8) 0.0212(7) 0.0301(8) -0.0055(6) -0.0126(6) -0.0049(6)
C4 0.0272(8) 0.0221(7) 0.0236(7) -0.0087(6) -0.0027(6) -0.0070(6)
C5 0.0295(8) 0.0307(8) 0.0244(8) -0.0136(6) -0.0027(6) -0.0103(6)
C29 0.0257(8) 0.0201(7) 0.0328(8) -0.0094(6) -0.0106(6) -0.0022(6)
C32 0.0250(8) 0.0210(8) 0.0343(8) -0.0097(6) -0.0094(6) -0.0004(6)
C33 0.0259(8) 0.0218(8) 0.0353(9) -0.0120(6) -0.0080(6) -0.0047(6)
C17 0.0454(10) 0.0275(8) 0.0229(8) -0.0100(6) -0.0115(7) -0.0023(7)
C21 0.0381(9) 0.0290(8) 0.0294(8) -0.0004(6) -0.0113(7) -0.0155(7)
C20 0.0357(9) 0.0325(9) 0.0275(8) -0.0091(7) -0.0040(7) -0.0171(7)
C34 0.0407(10) 0.0331(9) 0.0288(9) -0.0072(7) -0.0148(7) 0.0028(7)

loop_
_atom_type_symbol
_atom_type_description
_atom_type_scat_dispersion_real
_atom_type_scat_dispersion_imag
_atom_type_scat_source
C C 0.0181 0.0091 'International Tables Vol C Tables 4.2.6.8 and 6.1.1.4'
H H 0.0000 0.0000 'International Tables Vol C Tables 4.2.6.8 and 6.1.1.4'
N N 0.0311 0.0180 'International Tables Vol C Tables 4.2.6.8 and 6.1.1.4'
O O 0.0492 0.0322 'International Tables Vol C Tables 4.2.6.8 and 6.1.1.4'

loop_
_geom_angle_atom_site_label_1
_geom_angle_atom_site_label_2
_geom_angle_atom_site_label_3
_geom_angle
_geom_angle_site_symmetry_1
_geom_angle_site_symmetry_3
_geom_angle_publ_flag
C9 O2 C10 117.98(11) . . ?
C26 O4 C27 119.07(11) . . ?
C1 N1 H1 125.7 . . ?
C1 N1 C8 108.58(12) . . ?
C8 N1 H1 125.7 . . ?
C18 N3 H3 125.7 . . ?
C25 N3 H3 125.7 . . ?
C25 N3 C18 108.66(12) . . ?
C13 N2 C16 100.61(11) . . ?
C17 N2 C13 111.79(12) . . ?
C17 N2 C16 111.12(12) . . ?
C33 N4 C30 100.91(11) . . ?
C34 N4 C30 111.86(12) . . ?
C34 N4 C33 111.26(13) . . ?
O2 C9 C2 109.96(12) . . ?
O1 C9 O2 123.72(13) . . ?
O1 C9 C2 126.32(13) . . ?
C1 C2 C9 124.49(13) . . ?
C1 C2 C3 106.50(13) . . ?
C3 C2 C9 128.95(13) . . ?
N1 C1 C2 110.64(12) . . ?
N1 C1 H1A 124.7 . . ?
C2 C1 H1A 124.7 . . ?
C8 C3 C2 106.25(12) . . ?
C4 C3 C2 134.58(14) . . ?
C4 C3 C8 119.12(13) . . ?
C23 C24 C26 128.59(13) . . ?
C25 C24 C23 106.46(13) . . ?
C25 C24 C26 124.93(14) . . ?
N4 C30 H30 110.6 . . ?
N4 C30 C31 104.75(12) . . ?
N4 C30 C29 107.04(11) . . ?
C31 C30 H30 110.6 . . ?
C29 C30 H30 110.6 . . ?
C29 C30 C31 112.98(13) . . ?
N3 C18 C23 107.96(13) . . ?
N3 C18 C19 130.02(14) . . ?
C19 C18 C23 122.02(14) . . ?
O2 C10 H10 109.6 . . ?
O2 C10 C11 110.06(11) . . ?
O2 C10 C12 105.65(11) . . ?
C11 C10 H10 109.6 . . ?
C11 C10 C12 112.34(12) . . ?
C12 C10 H10 109.6 . . ?
C10 C11 H11A 109.0 . . ?
C10 C11 H11B 109.0 . . ?
C10 C11 C16 112.99(12) . . ?
H11A C11 H11B 107.8 . . ?
C16 C11 H11A 109.0 . . ?
C16 C11 H11B 109.0 . . ?
N1 C8 C3 108.01(12) . . ?
N1 C8 C7 129.57(14) . . ?
C7 C8 C3 122.42(13) . . ?
C30 C31 H31A 111.0 . . ?
C30 C31 H31B 111.0 . . ?
C30 C31 C32 103.90(11) . . ?
H31A C31 H31B 109.0 . . ?
C32 C31 H31A 111.0 . . ?
C32 C31 H31B 111.0 . . ?
C8 C7 H7 121.5 . . ?
C6 C7 C8 117.04(14) . . ?
C6 C7 H7 121.5 . . ?
C18 C23 C24 106.26(13) . . ?
C22 C23 C24 134.64(14) . . ?
C22 C23 C18 119.10(14) . . ?
H14A C14 H14B 109.0 . . ?
C15 C14 H14A 110.9 . . ?
C15 C14 H14B 110.9 . . ?
C13 C14 H14A 110.9 . . ?
C13 C14 H14B 110.9 . . ?
C13 C14 C15 104.10(11) . . ?
C14 C15 H15A 111.0 . . ?
C14 C15 H15B 111.0 . . ?
C14 C15 C16 103.72(11) . . ?
H15A C15 H15B 109.0 . . ?
C16 C15 H15A 111.0 . . ?
C16 C15 H15B 111.0 . . ?
O4 C26 C24 109.95(12) . . ?
O3 C26 O4 123.96(14) . . ?
O3 C26 C24 126.08(14) . . ?
C7 C6 H6 119.3 . . ?
C7 C6 C5 121.36(14) . . ?
C5 C6 H6 119.3 . . ?
C18 C19 H19 121.1 . . ?
C20 C19 C18 117.75(15) . . ?
C20 C19 H19 121.1 . . ?
C23 C22 H22 120.6 . . ?
C21 C22 C23 118.71(15) . . ?
C21 C22 H22 120.6 . . ?
N2 C13 C14 104.67(12) . . ?
N2 C13 H13 110.4 . . ?
N2 C13 C12 107.59(11) . . ?
C14 C13 H13 110.4 . . ?
C12 C13 C14 113.17(12) . . ?
C12 C13 H13 110.4 . . ?
N3 C25 C24 110.66(13) . . ?
N3 C25 H25 124.7 . . ?
C24 C25 H25 124.7 . . ?
H28A C28 H28B 107.8 . . ?
C27 C28 H28A 109.0 . . ?
C27 C28 H28B 109.0 . . ?
C27 C28 C33 112.88(12) . . ?
C33 C28 H28A 109.0 . . ?
C33 C28 H28B 109.0 . . ?
N2 C16 C11 107.41(12) . . ?
N2 C16 C15 104.78(11) . . ?
N2 C16 H16 110.4 . . ?
C11 C16 C15 113.37(12) . . ?
C11 C16 H16 110.4 . . ?
C15 C16 H16 110.4 . . ?
O4 C27 C28 109.30(13) . . ?
O4 C27 H27 109.5 . . ?
O4 C27 C29 106.60(12) . . ?
C28 C27 H27 109.5 . . ?
C29 C27 C28 112.28(13) . . ?
C29 C27 H27 109.5 . . ?
C10 C12 C13 113.31(12) . . ?
C10 C12 H12A 108.9 . . ?
C10 C12 H12B 108.9 . . ?
C13 C12 H12A 108.9 . . ?
C13 C12 H12B 108.9 . . ?
H12A C12 H12B 107.7 . . ?
C3 C4 H4 120.8 . . ?
C5 C4 C3 118.36(14) . . ?
C5 C4 H4 120.8 . . ?
C6 C5 H5 119.2 . . ?
C4 C5 C6 121.55(14) . . ?
C4 C5 H5 119.2 . . ?
C30 C29 H29A 108.9 . . ?
C30 C29 H29B 108.9 . . ?
C27 C29 C30 113.49(12) . . ?
C27 C29 H29A 108.9 . . ?
C27 C29 H29B 108.9 . . ?
H29A C29 H29B 107.7 . . ?
C31 C32 H32A 111.0 . . ?
C31 C32 H32B 111.0 . . ?
H32A C32 H32B 109.0 . . ?
C33 C32 C31 103.78(12) . . ?
C33 C32 H32A 111.0 . . ?
C33 C32 H32B 111.0 . . ?
N4 C33 C28 108.02(12) . . ?
N4 C33 C32 104.73(12) . . ?
N4 C33 H33 110.3 . . ?
C28 C33 C32 112.97(13) . . ?
C28 C33 H33 110.3 . . ?
C32 C33 H33 110.3 . . ?
N2 C17 H17A 109.5 . . ?
N2 C17 H17B 109.5 . . ?
N2 C17 H17C 109.5 . . ?
H17A C17 H17B 109.5 . . ?
H17A C17 H17C 109.5 . . ?
H17B C17 H17C 109.5 . . ?
C22 C21 H21 119.2 . . ?
C22 C21 C20 121.52(15) . . ?
C20 C21 H21 119.2 . . ?
C19 C20 C21 120.89(15) . . ?
C19 C20 H20 119.6 . . ?
C21 C20 H20 119.6 . . ?
N4 C34 H34A 109.5 . . ?
N4 C34 H34B 109.5 . . ?
N4 C34 H34C 109.5 . . ?
H34A C34 H34B 109.5 . . ?
H34A C34 H34C 109.5 . . ?
H34B C34 H34C 109.5 . . ?

loop_
_geom_bond_atom_site_label_1
_geom_bond_atom_site_label_2
_geom_bond_distance
_geom_bond_site_symmetry_2
_geom_bond_publ_flag
O2 C9 1.3594(17) . ?
O2 C10 1.4546(17) . ?
O4 C26 1.3537(19) . ?
O4 C27 1.4578(17) . ?
O3 C26 1.2096(18) . ?
O1 C9 1.2161(18) . ?
N1 H1 0.8800 . ?
N1 C1 1.3501(19) . ?
N1 C8 1.3877(19) . ?
N3 H3 0.8800 . ?
N3 C18 1.385(2) . ?
N3 C25 1.358(2) . ?
N2 C13 1.488(2) . ?
N2 C16 1.4903(18) . ?
N2 C17 1.470(2) . ?
N4 C30 1.4867(19) . ?
N4 C33 1.485(2) . ?
N4 C34 1.472(2) . ?
C9 C2 1.450(2) . ?
C2 C1 1.377(2) . ?
C2 C3 1.437(2) . ?
C1 H1A 0.9500 . ?
C3 C8 1.410(2) . ?
C3 C4 1.408(2) . ?
C24 C23 1.442(2) . ?
C24 C26 1.458(2) . ?
C24 C25 1.374(2) . ?
C30 H30 1.0000 . ?
C30 C31 1.550(2) . ?
C30 C29 1.527(2) . ?
C18 C23 1.415(2) . ?
C18 C19 1.395(2) . ?
C10 H10 1.0000 . ?
C10 C11 1.526(2) . ?
C10 C12 1.5293(19) . ?
C11 H11A 0.9900 . ?
C11 H11B 0.9900 . ?
C11 C16 1.528(2) . ?
C8 C7 1.396(2) . ?
C31 H31A 0.9900 . ?
C31 H31B 0.9900 . ?
C31 C32 1.550(2) . ?
C7 H7 0.9500 . ?
C7 C6 1.384(2) . ?
C23 C22 1.402(2) . ?
C14 H14A 0.9900 . ?
C14 H14B 0.9900 . ?
C14 C15 1.549(2) . ?
C14 C13 1.541(2) . ?
C15 H15A 0.9900 . ?
C15 H15B 0.9900 . ?
C15 C16 1.549(2) . ?
C6 H6 0.9500 . ?
C6 C5 1.403(2) . ?
C19 H19 0.9500 . ?
C19 C20 1.378(2) . ?
C22 H22 0.9500 . ?
C22 C21 1.376(2) . ?
C13 H13 1.0000 . ?
C13 C12 1.532(2) . ?
C25 H25 0.9500 . ?
C28 H28A 0.9900 . ?
C28 H28B 0.9900 . ?
C28 C27 1.528(2) . ?
C28 C33 1.528(2) . ?
C16 H16 1.0000 . ?
C27 H27 1.0000 . ?
C27 C29 1.525(2) . ?
C12 H12A 0.9900 . ?
C12 H12B 0.9900 . ?
C4 H4 0.9500 . ?
C4 C5 1.379(2) . ?
C5 H5 0.9500 . ?
C29 H29A 0.9900 . ?
C29 H29B 0.9900 . ?
C32 H32A 0.9900 . ?
C32 H32B 0.9900 . ?
C32 C33 1.549(2) . ?
C33 H33 1.0000 . ?
C17 H17A 0.9800 . ?
C17 H17B 0.9800 . ?
C17 H17C 0.9800 . ?
C21 H21 0.9500 . ?
C21 C20 1.409(2) . ?
C20 H20 0.9500 . ?
C34 H34A 0.9800 . ?
C34 H34B 0.9800 . ?
C34 H34C 0.9800 . ?

loop_
_geom_torsion_atom_site_label_1
_geom_torsion_atom_site_label_2
_geom_torsion_atom_site_label_3
_geom_torsion_atom_site_label_4
_geom_torsion
_geom_torsion_site_symmetry_1
_geom_torsion_site_symmetry_2
_geom_torsion_site_symmetry_3
_geom_torsion_site_symmetry_4
_geom_torsion_publ_flag
O2 C9 C2 C1 -7.5(2) . . . . ?
O2 C9 C2 C3 175.70(14) . . . . ?
O2 C10 C11 C16 -79.78(14) . . . . ?
O2 C10 C12 C13 83.01(14) . . . . ?
O4 C27 C29 C30 -81.79(15) . . . . ?
O1 C9 C2 C1 173.05(15) . . . . ?
O1 C9 C2 C3 -3.7(3) . . . . ?
N1 C8 C7 C6 -178.32(15) . . . . ?
N3 C18 C23 C24 0.08(16) . . . . ?
N3 C18 C23 C22 -179.33(12) . . . . ?
N3 C18 C19 C20 179.85(14) . . . . ?
N2 C13 C12 C10 57.49(15) . . . . ?
N4 C30 C31 C32 27.14(15) . . . . ?
N4 C30 C29 C27 -58.55(15) . . . . ?
C9 O2 C10 C11 -73.87(15) . . . . ?
C9 O2 C10 C12 164.63(12) . . . . ?
C9 C2 C1 N1 -178.26(13) . . . . ?
C9 C2 C3 C8 178.55(15) . . . . ?
C9 C2 C3 C4 1.2(3) . . . . ?
C2 C3 C8 N1 -1.30(16) . . . . ?
C2 C3 C8 C7 177.99(14) . . . . ?
C2 C3 C4 C5 179.28(16) . . . . ?
C1 N1 C8 C3 0.80(16) . . . . ?
C1 N1 C8 C7 -178.43(15) . . . . ?
C1 C2 C3 C8 1.32(16) . . . . ?
C1 C2 C3 C4 -176.01(16) . . . . ?
C3 C2 C1 N1 -0.87(17) . . . . ?
C3 C8 C7 C6 2.6(2) . . . . ?
C3 C4 C5 C6 1.2(2) . . . . ?
C24 C23 C22 C21 -179.50(15) . . . . ?
C30 N4 C33 C28 -75.47(13) . . . . ?
C30 N4 C33 C32 45.19(14) . . . . ?
C30 C31 C32 C33 0.54(15) . . . . ?
C18 N3 C25 C24 0.27(17) . . . . ?
C18 C23 C22 C21 -0.3(2) . . . . ?
C18 C19 C20 C21 -1.1(2) . . . . ?
C10 O2 C9 O1 -11.2(2) . . . . ?
C10 O2 C9 C2 169.33(12) . . . . ?
C10 C11 C16 N2 -58.85(15) . . . . ?
C10 C11 C16 C15 56.41(16) . . . . ?
C11 C10 C12 C13 -37.00(17) . . . . ?
C8 N1 C1 C2 0.06(17) . . . . ?
C8 C3 C4 C5 2.2(2) . . . . ?
C8 C7 C6 C5 0.9(2) . . . . ?
C31 C30 C29 C27 56.24(16) . . . . ?
C31 C32 C33 N4 -28.10(15) . . . . ?
C31 C32 C33 C28 89.22(15) . . . . ?
C7 C6 C5 C4 -2.8(2) . . . . ?
C23 C24 C26 O4 -176.68(14) . . . . ?
C23 C24 C26 O3 2.5(2) . . . . ?
C23 C24 C25 N3 -0.21(17) . . . . ?
C23 C18 C19 C20 0.7(2) . . . . ?
C23 C22 C21 C20 -0.1(2) . . . . ?
C14 C15 C16 N2 26.99(14) . . . . ?
C14 C15 C16 C11 -89.83(14) . . . . ?
C14 C13 C12 C10 -57.64(16) . . . . ?
C15 C14 C13 N2 -28.56(14) . . . . ?
C15 C14 C13 C12 88.30(14) . . . . ?
C26 O4 C27 C28 96.76(15) . . . . ?
C26 O4 C27 C29 -141.66(13) . . . . ?
C26 C24 C23 C18 -178.43(14) . . . . ?
C26 C24 C23 C22 0.8(3) . . . . ?
C26 C24 C25 N3 178.37(13) . . . . ?
C19 C18 C23 C24 179.38(13) . . . . ?
C19 C18 C23 C22 0.0(2) . . . . ?
C22 C21 C20 C19 0.8(2) . . . . ?
C13 N2 C16 C11 76.07(13) . . . . ?
C13 N2 C16 C15 -44.78(14) . . . . ?
C13 C14 C15 C16 0.91(15) . . . . ?
C25 N3 C18 C23 -0.21(16) . . . . ?
C25 N3 C18 C19 -179.44(15) . . . . ?
C25 C24 C23 C18 0.08(16) . . . . ?
C25 C24 C23 C22 179.35(16) . . . . ?
C25 C24 C26 O4 5.1(2) . . . . ?
C25 C24 C26 O3 -175.73(15) . . . . ?
C28 C27 C29 C30 37.88(17) . . . . ?
C16 N2 C13 C14 45.40(13) . . . . ?
C16 N2 C13 C12 -75.24(13) . . . . ?
C27 O4 C26 O3 8.7(2) . . . . ?
C27 O4 C26 C24 -172.06(13) . . . . ?
C27 C28 C33 N4 57.58(16) . . . . ?
C27 C28 C33 C32 -57.79(17) . . . . ?
C12 C10 C11 C16 37.64(16) . . . . ?
C4 C3 C8 N1 176.53(13) . . . . ?
C4 C3 C8 C7 -4.2(2) . . . . ?
C29 C30 C31 C32 -89.01(14) . . . . ?
C33 N4 C30 C31 -44.79(14) . . . . ?
C33 N4 C30 C29 75.40(14) . . . . ?
C33 C28 C27 O4 81.02(15) . . . . ?
C33 C28 C27 C29 -37.06(17) . . . . ?
C17 N2 C13 C14 -72.62(14) . . . . ?
C17 N2 C13 C12 166.74(12) . . . . ?
C17 N2 C16 C11 -165.43(12) . . . . ?
C17 N2 C16 C15 73.73(15) . . . . ?
C34 N4 C30 C31 73.58(15) . . . . ?
C34 N4 C30 C29 -166.22(13) . . . . ?
C34 N4 C33 C28 165.73(12) . . . . ?
C34 N4 C33 C32 -73.61(15) . . . . ?
